data_4346779
loop_
_publ_author_name
'Thammavongsy, Zachary'
'Khosrowabadi Kotyk, Juliet F.'
'Tsay, Charlene'
'Yang, Jenny Y.'

_publ_section_title
;
 Flexibility is Key: Synthesis of a Tripyridylamine (TPA) Congener with a
 Phosphorus Apical Donor and Coordination to Cobalt(II).
;
_journal_issue 23
_journal_name_full 'Inorganic chemistry'
_journal_page_first 11505
_journal_page_last 11510
_journal_paper_doi 10.1021/acs.inorgchem.5b02133
_journal_volume 54
_journal_year 2015
_chemical_formula_sum 'C26 H33 B2 Co F8 N8 P'
_chemical_formula_weight 721.12
_space_group_IT_number 19
_space_group_name_Hall 'P 2ac 2ab'
_space_group_name_H-M_alt 'P 21 21 21'
_symmetry_cell_setting orthorhombic
_symmetry_space_group_name_H-M 'P 21 21 21'
_atom_sites_solution_hydrogens geom
_atom_sites_solution_primary direct
_atom_sites_solution_secondary difmap
_audit_creation_method SHELXL-97
_cell_angle_alpha 90.00
_cell_angle_beta 90.00
_cell_angle_gamma 90.00
_cell_formula_units_Z 4
_cell_length_a 12.0758(5)
_cell_length_b 12.8000(5)
_cell_length_c 20.1759(8)
_cell_measurement_reflns_used 9990
_cell_measurement_temperature 88(2)
_cell_measurement_theta_max 26.33
_cell_measurement_theta_min 2.32
_cell_volume 3118.6(2)
_computing_cell_refinement 'Bruker SAINT 8.34a, 2013'
_computing_data_collection 'Bruker APEX2 2014.11-0, 2014'
_computing_data_reduction 'Bruker SAINT 8.34a, 2013'
_computing_molecular_graphics 'Bruker SHELXTL'
_computing_publication_material 'Bruker SHELXTL'
_computing_structure_refinement 'SHELXL-97 (Sheldrick, 2008)'
_computing_structure_solution 'SHELXS-97 (Sheldrick, 2008)'
_diffrn_ambient_temperature 88(2)
_diffrn_measured_fraction_theta_full 0.999
_diffrn_measured_fraction_theta_max 0.999
_diffrn_measurement_device_type 'Bruker SMART APEX II CCD'
_diffrn_measurement_method '\f and \w scans'
_diffrn_radiation_monochromator graphite
_diffrn_radiation_source 'fine-focus sealed tube'
_diffrn_radiation_type MoK\a
_diffrn_radiation_wavelength 0.71073
_diffrn_reflns_av_R_equivalents 0.0254
_diffrn_reflns_av_sigmaI/netI 0.0232
_diffrn_reflns_limit_h_max 15
_diffrn_reflns_limit_h_min -15
_diffrn_reflns_limit_k_max 15
_diffrn_reflns_limit_k_min -15
_diffrn_reflns_limit_l_max 25
_diffrn_reflns_limit_l_min -25
_diffrn_reflns_number 26108
_diffrn_reflns_theta_full 26.39
_diffrn_reflns_theta_max 26.39
_diffrn_reflns_theta_min 1.88
_exptl_absorpt_coefficient_mu 0.683
_exptl_absorpt_correction_T_max 0.9349
_exptl_absorpt_correction_T_min 0.8021
_exptl_absorpt_correction_type numerical
_exptl_absorpt_process_details 'Bruker SADABS 2014/5'
_exptl_crystal_colour brown
_exptl_crystal_density_diffrn 1.536
_exptl_crystal_density_meas ?
_exptl_crystal_density_method 'not measured'
_exptl_crystal_description irregular
_exptl_crystal_F_000 1476
_exptl_crystal_size_max 0.34
_exptl_crystal_size_mid 0.19
_exptl_crystal_size_min 0.10
_refine_diff_density_max 0.636
_refine_diff_density_min -0.270
_refine_diff_density_rms 0.068
_refine_ls_abs_structure_details 'Flack H D (1983), Acta Cryst. A39, 876-881'
_refine_ls_abs_structure_Flack -0.001(12)
_refine_ls_extinction_method none
_refine_ls_goodness_of_fit_ref 0.983
_refine_ls_hydrogen_treatment mixed
_refine_ls_matrix_type full
_refine_ls_number_parameters 436
_refine_ls_number_reflns 6359
_refine_ls_number_restraints 0
_refine_ls_restrained_S_all 0.983
_refine_ls_R_factor_all 0.0437
_refine_ls_R_factor_gt 0.0377
_refine_ls_shift/su_max 0.008
_refine_ls_shift/su_mean 0.000
_refine_ls_structure_factor_coef Fsqd
_refine_ls_weighting_details 'calc w=1/[\s^2^(Fo^2^)+(0.0685P)^2^+1.1563P] where P=(Fo^2^+2Fc^2^)/3'
_refine_ls_weighting_scheme calc
_refine_ls_wR_factor_gt 0.0957
_refine_ls_wR_factor_ref 0.1003
_reflns_number_gt 5773
_reflns_number_total 6359
_reflns_threshold_expression >2sigma(I)
_cod_data_source_file ic5b02133_si_004.cif
_cod_data_source_block jyy30
_cod_depositor_comments
;
The following automatic conversions were performed:

data item '_symmetry_cell_setting' value 'Orthorhombic' was changed
to 'orthorhombic' in accordance with the
/home/saulius/struct/COD-crude-data/automatic-downloads/DataCite-retrospective/ACS/depositions/lib/dictionaries/cif_core.dic
dictionary named 'cif_core.dic' version 2.4.2 last updated on
2011-04-26.

data item '_exptl_crystal_density_meas' value 'not_measured' was
changed to '?' -- the value is perceived as not measured.

Automatic conversion script
Id: cif_fix_values 6909 2019-04-08 15:41:33Z antanas 
;
_cod_original_sg_symbol_H-M P2(1)2(1)2(1)
_cod_database_code 4346779

loop_
_symmetry_equiv_pos_as_xyz
'x, y, z'
'-x+1/2, -y, z+1/2'
'-x, y+1/2, -z+1/2'
'x+1/2, -y+1/2, -z'

loop_
_atom_site_label
_atom_site_type_symbol
_atom_site_fract_x
_atom_site_fract_y
_atom_site_fract_z
_atom_site_U_iso_or_equiv
_atom_site_adp_type
_atom_site_occupancy
_atom_site_symmetry_multiplicity
_atom_site_calc_flag
_atom_site_refinement_flags
_atom_site_disorder_assembly
_atom_site_disorder_group
Co1 Co 0.60363(3) 0.51010(3) 0.535682(16) 0.02481(10) Uani 1 1 d . . .
P1 P 0.59652(6) 0.62464(5) 0.61481(3) 0.02586(15) Uani 1 1 d . . .
N1 N 0.5906(2) 0.7815(2) 0.71692(12) 0.0373(6) Uani 1 1 d . . .
N3 N 0.7166(2) 0.6246(2) 0.65603(12) 0.0319(5) Uani 1 1 d . . .
N6 N 0.67865(18) 0.41067(18) 0.59734(11) 0.0264(5) Uani 1 1 d . . .
N2 N 0.5733(2) 0.74212(19) 0.58378(12) 0.0354(6) Uani 1 1 d . . .
N5 N 0.6069(2) 0.62081(17) 0.46329(10) 0.0286(4) Uani 1 1 d . . .
N4 N 0.49176(18) 0.59769(18) 0.66643(11) 0.0271(5) Uani 1 1 d . . .
N7 N 0.43247(18) 0.48602(17) 0.54225(11) 0.0274(5) Uani 1 1 d . . .
N8 N 0.60735(19) 0.40061(17) 0.46736(11) 0.0280(4) Uani 1 1 d . . .
C1 C 0.5896(3) 0.8704(2) 0.67250(15) 0.0430(7) Uani 1 1 d . . .
H1A H 0.6378 0.9262 0.6904 0.052 Uiso 1 1 calc R . .
H1B H 0.5134 0.8984 0.6689 0.052 Uiso 1 1 calc R . .
C2 C 0.6307(3) 0.8376(3) 0.60412(16) 0.0447(8) Uani 1 1 d . . .
H2A H 0.6162 0.8940 0.5717 0.054 Uiso 1 1 calc R . .
H2B H 0.7116 0.8250 0.6056 0.054 Uiso 1 1 calc R . .
C7 C 0.4964(3) 0.7441(2) 0.52771(15) 0.0378(7) Uani 1 1 d . . .
H3A H 0.4644 0.8149 0.5231 0.045 Uiso 1 1 calc R . .
H3B H 0.4351 0.6944 0.5358 0.045 Uiso 1 1 calc R . .
C8 C 0.5558(2) 0.7148(2) 0.46523(14) 0.0322(6) Uani 1 1 d . . .
C9 C 0.5625(3) 0.7847(3) 0.41240(16) 0.0412(7) Uani 1 1 d . . .
H5A H 0.5252 0.8499 0.4148 0.049 Uiso 1 1 calc R . .
C10 C 0.6228(3) 0.7597(3) 0.35704(15) 0.0453(8) Uani 1 1 d . . .
H6A H 0.6265 0.8062 0.3204 0.054 Uiso 1 1 calc R . .
C11 C 0.6780(3) 0.6650(3) 0.35587(15) 0.0385(7) Uani 1 1 d . . .
H7A H 0.7214 0.6459 0.3186 0.046 Uiso 1 1 calc R . .
C12 C 0.6692(2) 0.5989(2) 0.40930(14) 0.0321(6) Uani 1 1 d . . .
H8A H 0.7087 0.5348 0.4083 0.038 Uiso 1 1 calc R . .
C3 C 0.6923(3) 0.7490(3) 0.74711(15) 0.0409(7) Uani 1 1 d . . .
H9A H 0.6859 0.7551 0.7959 0.049 Uiso 1 1 calc R . .
H9B H 0.7530 0.7955 0.7324 0.049 Uiso 1 1 calc R . .
C4 C 0.7197(3) 0.6371(3) 0.72885(14) 0.0370(7) Uani 1 1 d . . .
H10A H 0.7944 0.6190 0.7456 0.044 Uiso 1 1 calc R . .
H10B H 0.6656 0.5893 0.7497 0.044 Uiso 1 1 calc R . .
C13 C 0.8003(2) 0.5562(2) 0.62594(15) 0.0348(7) Uani 1 1 d . . .
H11A H 0.8722 0.5677 0.6484 0.042 Uiso 1 1 calc R . .
H11B H 0.8095 0.5755 0.5787 0.042 Uiso 1 1 calc R . .
C14 C 0.7705(2) 0.4420(2) 0.63044(13) 0.0306(6) Uani 1 1 d . . .
C15 C 0.8319(2) 0.3729(3) 0.66818(14) 0.0351(6) Uani 1 1 d . . .
H13A H 0.8953 0.3963 0.6918 0.042 Uiso 1 1 calc R . .
C16 C 0.7997(3) 0.2695(3) 0.67109(15) 0.0384(7) Uani 1 1 d . . .
H14A H 0.8420 0.2206 0.6959 0.046 Uiso 1 1 calc R . .
C17 C 0.7058(3) 0.2375(2) 0.63766(14) 0.0351(7) Uani 1 1 d . . .
H15A H 0.6819 0.1669 0.6398 0.042 Uiso 1 1 calc R . .
C18 C 0.6472(2) 0.3106(2) 0.60085(13) 0.0295(6) Uani 1 1 d . . .
H16A H 0.5829 0.2889 0.5775 0.035 Uiso 1 1 calc R . .
C5 C 0.4881(3) 0.7458(3) 0.74428(15) 0.0363(7) Uani 1 1 d . . .
H17A H 0.4435 0.8067 0.7586 0.044 Uiso 1 1 calc R . .
H17B H 0.5032 0.7022 0.7838 0.044 Uiso 1 1 calc R . .
C6 C 0.4223(2) 0.6822(2) 0.69404(14) 0.0336(6) Uani 1 1 d . . .
H18A H 0.3563 0.6517 0.7158 0.040 Uiso 1 1 calc R . .
H18B H 0.3967 0.7283 0.6578 0.040 Uiso 1 1 calc R . .
C19 C 0.4417(2) 0.4936(2) 0.66255(12) 0.0268(5) Uani 1 1 d . . .
H19A H 0.3928 0.4830 0.7013 0.032 Uiso 1 1 calc R . .
H19B H 0.5008 0.4401 0.6642 0.032 Uiso 1 1 calc R . .
C20 C 0.3752(2) 0.4795(2) 0.59970(13) 0.0276(6) Uani 1 1 d . . .
C21 C 0.2612(2) 0.4656(2) 0.60124(16) 0.0354(7) Uani 1 1 d . . .
H21A H 0.2229 0.4621 0.6423 0.042 Uiso 1 1 calc R . .
C22 C 0.2041(2) 0.4567(3) 0.54166(18) 0.0421(7) Uani 1 1 d . . .
H22A H 0.1262 0.4463 0.5413 0.050 Uiso 1 1 calc R . .
C23 C 0.2620(3) 0.4630(2) 0.48346(17) 0.0392(7) Uani 1 1 d . . .
H23A H 0.2246 0.4572 0.4422 0.047 Uiso 1 1 calc R . .
C24 C 0.3750(2) 0.4778(2) 0.48523(14) 0.0330(6) Uani 1 1 d . . .
H24A H 0.4141 0.4825 0.4445 0.040 Uiso 1 1 calc R . .
C25 C 0.5992(2) 0.3385(2) 0.42746(12) 0.0260(5) Uani 1 1 d . . .
C26 C 0.5876(3) 0.2611(3) 0.37590(15) 0.0384(7) Uani 1 1 d . . .
H26A H 0.5340 0.2079 0.3899 0.058 Uiso 1 1 calc R . .
H26B H 0.6595 0.2280 0.3676 0.058 Uiso 1 1 calc R . .
H26C H 0.5614 0.2947 0.3352 0.058 Uiso 1 1 calc R . .
B1 B 0.9263(3) 0.4063(3) 0.44554(17) 0.0332(7) Uani 1 1 d . . .
F1 F 0.84582(16) 0.3812(2) 0.40079(12) 0.0683(7) Uani 1 1 d . . .
F2 F 0.9457(3) 0.3262(2) 0.48914(14) 0.0864(8) Uani 1 1 d . . .
F3 F 1.02355(16) 0.42394(18) 0.41155(12) 0.0600(6) Uani 1 1 d . . .
F4 F 0.8951(2) 0.49505(17) 0.47977(11) 0.0656(6) Uani 1 1 d . . .
B2 B 0.4099(2) 0.5031(3) 0.27090(15) 0.0306(6) Uani 1 1 d . . .
F5 F 0.42438(17) 0.5904(2) 0.23411(14) 0.0756(8) Uani 1 1 d . A .
F6A F 0.476(2) 0.4367(19) 0.2356(17) 0.115(9) Uani 0.26(3) 1 d P A 1
F6B F 0.4897(5) 0.4329(5) 0.2628(6) 0.088(3) Uani 0.74(3) 1 d P A 2
F7 F 0.30528(15) 0.46107(16) 0.25990(11) 0.0509(5) Uani 1 1 d . A .
F8A F 0.3999(13) 0.557(2) 0.3291(10) 0.077(7) Uani 0.31(4) 1 d P A 1
F8B F 0.4259(18) 0.5165(17) 0.3358(4) 0.130(5) Uani 0.69(4) 1 d P A 2

loop_
_atom_site_aniso_label
_atom_site_aniso_U_11
_atom_site_aniso_U_22
_atom_site_aniso_U_33
_atom_site_aniso_U_23
_atom_site_aniso_U_13
_atom_site_aniso_U_12
Co1 0.03088(18) 0.02312(17) 0.02041(16) -0.00036(13) -0.00011(14) -0.00098(14)
P1 0.0321(3) 0.0232(3) 0.0222(3) -0.0014(3) 0.0027(3) -0.0055(3)
N1 0.0428(14) 0.0350(13) 0.0340(12) -0.0068(10) 0.0073(11) -0.0118(11)
N3 0.0304(11) 0.0355(13) 0.0297(12) -0.0062(10) 0.0023(9) -0.0088(11)
N6 0.0305(11) 0.0279(12) 0.0209(10) 0.0005(9) 0.0010(9) 0.0018(9)
N2 0.0554(16) 0.0217(12) 0.0290(11) -0.0007(10) 0.0087(11) -0.0061(11)
N5 0.0336(11) 0.0294(11) 0.0229(10) 0.0000(9) -0.0022(12) -0.0016(10)
N4 0.0284(11) 0.0275(12) 0.0255(11) -0.0022(9) 0.0021(9) -0.0056(9)
N7 0.0303(10) 0.0222(11) 0.0299(11) 0.0005(10) -0.0071(9) 0.0014(8)
N8 0.0321(11) 0.0279(11) 0.0240(10) 0.0011(9) 0.0016(11) 0.0016(10)
C1 0.0566(19) 0.0306(15) 0.0417(16) -0.0081(13) 0.0117(16) -0.0093(15)
C2 0.066(2) 0.0280(15) 0.0399(17) -0.0026(13) 0.0168(15) -0.0128(14)
C7 0.0483(17) 0.0274(14) 0.0378(16) 0.0035(13) 0.0039(13) 0.0073(13)
C8 0.0387(14) 0.0298(14) 0.0280(13) 0.0003(12) -0.0031(12) -0.0016(11)
C9 0.0528(18) 0.0307(16) 0.0402(17) 0.0072(13) -0.0073(14) 0.0029(13)
C10 0.060(2) 0.0468(19) 0.0291(15) 0.0150(14) -0.0038(14) -0.0098(17)
C11 0.0453(16) 0.0431(18) 0.0270(14) 0.0020(13) 0.0024(12) -0.0080(14)
C12 0.0355(15) 0.0330(16) 0.0277(14) 0.0019(12) 0.0020(11) -0.0055(12)
C3 0.0466(17) 0.0430(18) 0.0332(15) -0.0135(14) 0.0044(14) -0.0181(14)
C4 0.0358(14) 0.0453(18) 0.0298(14) -0.0082(13) -0.0041(12) -0.0092(13)
C13 0.0277(14) 0.0403(16) 0.0364(16) -0.0021(13) 0.0002(12) -0.0076(12)
C14 0.0279(13) 0.0412(16) 0.0227(13) -0.0027(12) 0.0027(10) 0.0008(12)
C15 0.0289(14) 0.0488(18) 0.0276(14) -0.0025(13) 0.0018(11) 0.0057(13)
C16 0.0360(15) 0.0481(19) 0.0310(15) 0.0050(13) 0.0046(13) 0.0163(14)
C17 0.0484(17) 0.0299(15) 0.0271(14) -0.0003(12) 0.0092(13) 0.0099(13)
C18 0.0365(14) 0.0290(15) 0.0230(13) -0.0026(11) 0.0050(11) 0.0002(11)
C5 0.0422(16) 0.0357(16) 0.0309(14) -0.0080(13) 0.0099(13) -0.0089(13)
C6 0.0337(14) 0.0335(15) 0.0335(14) -0.0054(12) 0.0092(11) -0.0038(12)
C19 0.0271(12) 0.0279(14) 0.0254(12) 0.0032(11) 0.0010(10) -0.0065(11)
C20 0.0307(13) 0.0189(13) 0.0333(13) 0.0003(10) -0.0031(10) 0.0017(10)
C21 0.0304(14) 0.0292(15) 0.0465(17) -0.0041(13) 0.0001(13) -0.0062(11)
C22 0.0311(15) 0.0378(16) 0.057(2) -0.0107(15) -0.0073(15) -0.0011(12)
C23 0.0415(16) 0.0300(15) 0.0460(17) -0.0104(13) -0.0186(14) 0.0102(12)
C24 0.0422(16) 0.0244(14) 0.0324(13) -0.0055(11) -0.0076(12) 0.0065(11)
C25 0.0237(11) 0.0268(13) 0.0275(13) 0.0036(11) 0.0006(11) 0.0021(11)
C26 0.0414(16) 0.0394(16) 0.0343(15) -0.0120(13) 0.0000(13) 0.0040(14)
B1 0.0349(17) 0.0310(17) 0.0337(16) -0.0047(13) -0.0036(13) 0.0036(13)
F1 0.0345(10) 0.103(2) 0.0677(14) -0.0369(14) -0.0065(10) -0.0018(11)
F2 0.114(2) 0.0664(16) 0.0789(17) 0.0275(14) 0.0064(16) 0.0193(15)
F3 0.0327(9) 0.0610(14) 0.0862(16) -0.0076(12) 0.0054(10) -0.0062(9)
F4 0.0967(17) 0.0467(12) 0.0534(12) -0.0181(9) 0.0082(12) 0.0086(13)
B2 0.0299(14) 0.0298(16) 0.0321(15) 0.0010(13) -0.0023(12) -0.0040(14)
F5 0.0428(11) 0.0700(16) 0.114(2) 0.0569(15) 0.0092(12) 0.0027(10)
F6A 0.076(12) 0.093(13) 0.174(18) -0.104(13) 0.083(11) -0.049(9)
F6B 0.038(2) 0.034(3) 0.191(7) 0.015(3) -0.015(3) 0.0160(18)
F7 0.0336(9) 0.0451(11) 0.0741(14) 0.0057(10) -0.0074(9) -0.0049(8)
F8A 0.053(7) 0.133(14) 0.045(8) -0.055(9) -0.009(5) 0.003(7)
F8B 0.167(10) 0.192(11) 0.031(2) 0.026(5) -0.024(4) -0.098(8)

loop_
_atom_type_symbol
_atom_type_description
_atom_type_scat_dispersion_real
_atom_type_scat_dispersion_imag
_atom_type_scat_source
C C 0.0033 0.0016 'International Tables Vol C Tables 4.2.6.8 and 6.1.1.4'
H H 0.0000 0.0000 'International Tables Vol C Tables 4.2.6.8 and 6.1.1.4'
B B 0.0013 0.0007 'International Tables Vol C Tables 4.2.6.8 and 6.1.1.4'
N N 0.0061 0.0033 'International Tables Vol C Tables 4.2.6.8 and 6.1.1.4'
F F 0.0171 0.0103 'International Tables Vol C Tables 4.2.6.8 and 6.1.1.4'
P P 0.1023 0.0942 'International Tables Vol C Tables 4.2.6.8 and 6.1.1.4'
Co Co 0.3494 0.9721 'International Tables Vol C Tables 4.2.6.8 and 6.1.1.4'

loop_
_geom_angle_atom_site_label_1
_geom_angle_atom_site_label_2
_geom_angle_atom_site_label_3
_geom_angle
N8 Co1 N6 88.40(9)
N8 Co1 N5 89.58(9)
N6 Co1 N5 151.88(9)
N8 Co1 N7 87.82(9)
N6 Co1 N7 108.33(9)
N5 Co1 N7 99.61(9)
N8 Co1 P1 176.94(7)
N6 Co1 P1 89.44(7)
N5 Co1 P1 93.34(6)
N7 Co1 P1 90.79(6)
N2 P1 N3 109.64(13)
N2 P1 N4 107.13(13)
N3 P1 N4 110.23(12)
N2 P1 Co1 110.05(9)
N3 P1 Co1 109.38(9)
N4 P1 Co1 110.39(9)
N2 P1 N1 68.42(10)
N3 P1 N1 70.46(10)
N4 P1 N1 71.31(9)
Co1 P1 N1 178.11(6)
C5 N1 C3 119.0(2)
C5 N1 C1 118.9(3)
C3 N1 C1 119.9(3)
C5 N1 P1 94.30(17)
C3 N1 P1 94.62(17)
C1 N1 P1 96.05(16)
C13 N3 C4 117.2(3)
C13 N3 P1 113.06(18)
C4 N3 P1 121.1(2)
C18 N6 C14 119.3(2)
C18 N6 Co1 120.95(19)
C14 N6 Co1 119.32(19)
C7 N2 C2 120.2(3)
C7 N2 P1 114.60(19)
C2 N2 P1 124.9(2)
C8 N5 C12 117.4(2)
C8 N5 Co1 126.14(19)
C12 N5 Co1 116.37(19)
C19 N4 C6 116.8(2)
C19 N4 P1 117.77(18)
C6 N4 P1 120.83(19)
C24 N7 C20 117.6(2)
C24 N7 Co1 117.76(19)
C20 N7 Co1 124.64(17)
C25 N8 Co1 173.7(2)
N1 C1 C2 109.9(2)
N2 C2 C1 109.2(2)
N2 C7 C8 110.0(2)
N5 C8 C9 121.5(3)
N5 C8 C7 117.7(2)
C9 C8 C7 120.7(3)
C10 C9 C8 120.3(3)
C9 C10 C11 118.3(3)
C12 C11 C10 119.3(3)
N5 C12 C11 123.1(3)
N1 C3 C4 111.0(2)
N3 C4 C3 109.8(3)
N3 C13 C14 112.9(2)
N6 C14 C15 121.4(3)
N6 C14 C13 116.9(3)
C15 C14 C13 121.7(3)
C16 C15 C14 119.1(3)
C15 C16 C17 119.6(3)
C16 C17 C18 118.7(3)
N6 C18 C17 121.9(3)
N1 C5 C6 111.4(2)
N4 C6 C5 110.2(2)
N4 C19 C20 111.9(2)
N7 C20 C21 122.3(3)
N7 C20 C19 116.1(2)
C21 C20 C19 121.6(3)
C20 C21 C22 118.9(3)
C23 C22 C21 119.0(3)
C22 C23 C24 119.4(3)
N7 C24 C23 122.9(3)
N8 C25 C26 178.8(3)
F1 B1 F2 111.8(3)
F1 B1 F3 108.4(3)
F2 B1 F3 107.2(3)
F1 B1 F4 109.3(3)
F2 B1 F4 109.9(3)
F3 B1 F4 110.2(3)
F6B B2 F8B 95.9(13)
F6B B2 F5 113.5(4)
F8B B2 F5 114.4(8)
F6B B2 F8A 120.9(10)
F8B B2 F8A 26.7(9)
F5 B2 F8A 93.6(14)
F6B B2 F6A 24.6(15)
F8B B2 F6A 120(2)
F5 B2 F6A 98.7(14)
F8A B2 F6A 144.4(18)
F6B B2 F7 112.2(4)
F8B B2 F7 109.7(7)
F5 B2 F7 110.4(2)
F8A B2 F7 104.6(8)
F6A B2 F7 102.1(10)

loop_
_geom_bond_atom_site_label_1
_geom_bond_atom_site_label_2
_geom_bond_distance
Co1 N8 1.966(2)
Co1 N6 1.997(2)
Co1 N5 2.035(2)
Co1 N7 2.094(2)
Co1 P1 2.1693(7)
P1 N2 1.653(3)
P1 N3 1.671(2)
P1 N4 1.675(2)
P1 N1 2.877(2)
N1 C5 1.430(4)
N1 C3 1.433(4)
N1 C1 1.449(4)
N3 C13 1.469(4)
N3 C4 1.478(4)
N6 C18 1.338(4)
N6 C14 1.355(4)
N2 C7 1.463(4)
N2 C2 1.464(4)
N5 C8 1.353(4)
N5 C12 1.353(4)
N4 C19 1.465(4)
N4 C6 1.478(4)
N7 C24 1.348(3)
N7 C20 1.353(4)
N8 C25 1.135(3)
C1 C2 1.525(4)
C7 C8 1.498(4)
C8 C9 1.393(4)
C9 C10 1.371(5)
C10 C11 1.383(5)
C11 C12 1.374(4)
C3 C4 1.515(5)
C13 C14 1.509(4)
C14 C15 1.382(4)
C15 C16 1.381(5)
C16 C17 1.382(5)
C17 C18 1.388(4)
C5 C6 1.523(4)
C19 C20 1.512(4)
C20 C21 1.388(4)
C21 C22 1.390(4)
C22 C23 1.369(5)
C23 C24 1.378(4)
C25 C26 1.444(4)
B1 F1 1.364(4)
B1 F2 1.371(4)
B1 F3 1.379(4)
B1 F4 1.382(4)
B2 F6B 1.327(6)
B2 F8B 1.334(9)
B2 F5 1.352(4)
B2 F8A 1.370(14)
B2 F6A 1.369(16)
B2 F7 1.391(3)
